data_2214579
loop_
_publ_author_name
'Tsonko Kolev'
'Boris Shivachev'
'Rosica Petrova'
'Iliyan Ivanov'
'Stoyanka Atanasova'
'Stela Statkova'

_publ_section_title
;
 1,2,3,4-Tetrahydroisoquinolinium hydrogensquarate
;
_journal_coeditor_code CI2392
_journal_issue 8
_journal_name_full 'Acta Crystallographica Section E'
_journal_page_first o3353
_journal_page_last o3354
_journal_paper_doi 10.1107/S1600536807030802
_journal_volume 63
_journal_year 2007
_chemical_formula_iupac 'C9 H12 N +, C4 H O4 -'
_chemical_formula_moiety 'C9 H12 N +, C4 H O4 -'
_chemical_formula_sum 'C13 H13 N O4'
_chemical_formula_weight 247.24
_chemical_name_common
;
1,2,3,4-Tetrahydroisoquinolinium hydrogensquarate
;
_chemical_name_systematic
;
 1,2,3,4-tetrahydroisoquinolinium 2-hydroxy-3,4-dioxocyclobut-1-en-1-olate
;
_space_group_IT_number 2
_symmetry_cell_setting triclinic
_symmetry_space_group_name_Hall '-P 1'
_symmetry_space_group_name_H-M 'P -1'
_atom_sites_solution_hydrogens geom
_atom_sites_solution_primary direct
_atom_sites_solution_secondary difmap
_audit_creation_method SHELXL-97
_cell_angle_alpha 77.81(2)
_cell_angle_beta 78.170(17)
_cell_angle_gamma 74.319(13)
_cell_formula_units_Z 4
_cell_length_a 8.1456(10)
_cell_length_b 10.936(2)
_cell_length_c 13.6897(12)
_cell_measurement_reflns_used 22
_cell_measurement_temperature 290(2)
_cell_measurement_theta_max 19.79
_cell_measurement_theta_min 17.92
_cell_volume 1133.4(3)
_computing_cell_refinement 'CAD-4 EXPRESS'
_computing_data_collection 'CAD-4 EXPRESS (Enraf--Nonius, 1994)'
_computing_data_reduction 'XCAD4 (Harms & Wocadlo, 1995)'
_computing_molecular_graphics 'ORTEP-3 for Windows (Farrugia, 1997) and Mercury (Bruno <i>et al.</i>,  2002)'
_computing_publication_material 'WinGX (Farrugia, 1999)'
_computing_structure_refinement 'SHELXL97 (Sheldrick, 1997)'
_computing_structure_solution 'SHELXS97 (Sheldrick, 1997)'
_diffrn_ambient_temperature 290(2)
_diffrn_measured_fraction_theta_full 0.999
_diffrn_measured_fraction_theta_max 0.999
_diffrn_measurement_device '\k-geometry diffractometer'
_diffrn_measurement_device_type 'Enraf--Nonius CAD-4'
_diffrn_measurement_method 'non-profiled \w/2\q'
_diffrn_radiation_monochromator graphite
_diffrn_radiation_source 'fine-focus sealed tube'
_diffrn_radiation_type MoK\a
_diffrn_radiation_wavelength 0.71073
_diffrn_reflns_av_R_equivalents 0.0417
_diffrn_reflns_av_sigmaI/netI 0.0350
_diffrn_reflns_limit_h_max 10
_diffrn_reflns_limit_h_min 0
_diffrn_reflns_limit_k_max 13
_diffrn_reflns_limit_k_min -12
_diffrn_reflns_limit_l_max 16
_diffrn_reflns_limit_l_min -16
_diffrn_reflns_number 4773
_diffrn_reflns_theta_full 26.00
_diffrn_reflns_theta_max 26.00
_diffrn_reflns_theta_min 1.54
_diffrn_standards_decay_% 1
_diffrn_standards_interval_time 120
_diffrn_standards_number 3
_exptl_absorpt_coefficient_mu 0.108
_exptl_absorpt_correction_type none
_exptl_crystal_colour colourless
_exptl_crystal_density_diffrn 1.449
_exptl_crystal_density_method 'not measured'
_exptl_crystal_description Block
_exptl_crystal_F_000 520
_exptl_crystal_size_max 0.40
_exptl_crystal_size_mid 0.40
_exptl_crystal_size_min 0.40
_refine_diff_density_max 0.454
_refine_diff_density_min -0.321
_refine_ls_extinction_method none
_refine_ls_goodness_of_fit_ref 1.022
_refine_ls_hydrogen_treatment constr
_refine_ls_matrix_type full
_refine_ls_number_parameters 335
_refine_ls_number_reflns 4444
_refine_ls_number_restraints 12
_refine_ls_restrained_S_all 1.026
_refine_ls_R_factor_all 0.0938
_refine_ls_R_factor_gt 0.0667
_refine_ls_shift/su_max 0.001
_refine_ls_shift/su_mean 0.000
_refine_ls_structure_factor_coef Fsqd
_refine_ls_weighting_details 'calc w=1/[\s^2^(Fo^2^)+(0.1657P)^2^+0.1541P] where P=(Fo^2^+2Fc^2^)/3'
_refine_ls_weighting_scheme calc
_refine_ls_wR_factor_gt 0.2063
_refine_ls_wR_factor_ref 0.2338
_reflns_number_gt 3226
_reflns_number_total 4444
_reflns_threshold_expression I>2\s(I)
_cod_data_source_file ci2392.cif
_cod_data_source_block I
_cod_depositor_comments
;
The following automatic conversions were performed:
'_symmetry_cell_setting' value 'Triclinic' changed to 'triclinic'
according to '/home/saulius/struct/CIF-dictionaries/cif_core.dic'
dictionary named 'cif_core.dic' version 2.4.1 from 2010-06-29.

Automatic conversion script
Id: cif_fix_enum 1527 2010-12-29 10:47:43Z saulius 

The following automatic conversions were performed:

'_chemical_melting_point' value 'not measured' was changed to '?' -
the value is undefined or not given.

Automatic conversion script
Id: cif_fix_values 1646 2011-03-28 12:23:43Z adriana 

The following automatic conversions were performed:

'_chemical_melting_point' value 'not measured' was changed to '?' -
the value is undefined or not given.

'_symmetry_cell_setting' value
'Triclinic' changed to 'triclinic' according to
/home/saulius/struct/CIF-dictionaries/cif_core.dic dictionary named
'cif_core.dic' version 2.4.1 from 2010-06-29.

Automatic conversion script
Id: cif_fix_values 1715 2011-07-08 13:25:40Z adriana 
;
_cod_database_code 2214579
_cod_database_fobs_code 2214579

loop_
_symmetry_equiv_pos_as_xyz
'x, y, z'
'-x, -y, -z'

loop_
_atom_site_type_symbol
_atom_site_label
_atom_site_fract_x
_atom_site_fract_y
_atom_site_fract_z
_atom_site_U_iso_or_equiv
_atom_site_adp_type
_atom_site_calc_flag
_atom_site_refinement_flags
_atom_site_occupancy
_atom_site_disorder_assembly
_atom_site_disorder_group
C C11 0.5030(4) 0.7057(3) 0.6246(2) 0.0522(8) Uani d . 1 . .
H H11A 0.4125 0.6594 0.6488 0.063 Uiso calc R 1 . .
H H11B 0.5215 0.7383 0.6811 0.063 Uiso calc R 1 . .
C C12 0.6682(4) 0.6146(3) 0.5848(2) 0.0482(7) Uani d . 1 . .
H H12A 0.7655 0.6479 0.5883 0.058 Uiso calc R 1 . .
H H12B 0.6786 0.5318 0.6289 0.058 Uiso calc R 1 . .
C C13 0.6795(3) 0.5948(2) 0.4790(2) 0.0369(6) Uani d . 1 . .
C C14 0.8152(4) 0.5022(3) 0.4379(3) 0.0488(8) Uani d . 1 . .
H H14A 0.8942 0.4495 0.4784 0.059 Uiso calc R 1 . .
C C15 0.8344(5) 0.4875(3) 0.3385(3) 0.0586(9) Uani d . 1 . .
H H15A 0.9256 0.4252 0.3122 0.070 Uiso calc R 1 . .
C C16 0.7181(5) 0.5654(4) 0.2782(3) 0.0650(10) Uani d . 1 . .
H H16A 0.7321 0.5571 0.2106 0.078 Uiso calc R 1 . .
C C17 0.5813(5) 0.6553(4) 0.3177(3) 0.0565(8) Uani d . 1 . .
H H17A 0.5014 0.7060 0.2769 0.068 Uiso calc R 1 . .
C C18 0.5611(3) 0.6713(3) 0.4173(2) 0.0385(6) Uani d . 1 . .
C C19 0.4094(4) 0.7697(3) 0.4595(2) 0.0487(8) Uani d . 1 . .
H H19A 0.3802 0.8426 0.4066 0.058 Uiso calc R 1 . .
H H19B 0.3103 0.7321 0.4824 0.058 Uiso calc R 1 . .
C C21 0.7842(5) 0.1957(5) 0.0189(3) 0.0763(13) Uani d D 1 . .
H H21A 0.8145 0.2461 -0.0465 0.092 Uiso calc PR 0.796(14) A 1
H H21B 0.8907 0.1450 0.0422 0.092 Uiso calc PR 0.796(14) A 1
H H21C 0.8582 0.1265 0.0568 0.092 Uiso d PR 0.204(14) A 2
H H21D 0.8591 0.2409 -0.0300 0.092 Uiso d PR 0.204(14) A 2
C C22 0.6897(4) 0.2857(4) 0.0921(3) 0.0645(10) Uani d . 1 A .
H H22A 0.7410 0.3592 0.0785 0.077 Uiso calc R 1 . .
H H22B 0.7040 0.2418 0.1603 0.077 Uiso calc R 1 . .
C C23 0.4997(4) 0.3332(3) 0.0863(2) 0.0439(7) Uani d . 1 . .
C C24 0.3951(5) 0.4308(3) 0.1385(2) 0.0574(9) Uani d . 1 A .
H H24A 0.4456 0.4705 0.1742 0.069 Uiso calc R 1 . .
C C25 0.2221(5) 0.4693(4) 0.1385(3) 0.0667(10) Uani d . 1 . .
H H25A 0.1560 0.5341 0.1743 0.080 Uiso calc R 1 A .
C C26 0.1449(5) 0.4134(4) 0.0864(3) 0.0693(11) Uani d . 1 A .
H H26A 0.0260 0.4387 0.0877 0.083 Uiso calc R 1 . .
C C27 0.2438(4) 0.3191(3) 0.0318(2) 0.0532(8) Uani d . 1 . .
H H27A 0.1918 0.2825 -0.0054 0.064 Uiso calc R 1 A .
C C28 0.4209(4) 0.2785(3) 0.0320(2) 0.0402(6) Uani d . 1 A .
C C29 0.5227(4) 0.1760(3) -0.0282(3) 0.0556(8) Uani d D 1 . .
H H29A 0.4550 0.1139 -0.0236 0.067 Uiso calc PR 0.796(14) A 1
H H29B 0.5451 0.2146 -0.0988 0.067 Uiso calc PR 0.796(14) A 1
H H29C 0.4949 0.2037 -0.0955 0.067 Uiso d PR 0.204(14) A 2
H H29D 0.4787 0.1008 -0.0003 0.067 Uiso d PR 0.204(14) A 2
C C31 0.0455(3) 1.1145(2) 0.3028(2) 0.0341(6) Uani d . 1 . .
C C32 0.1510(3) 1.0709(3) 0.20780(19) 0.0340(6) Uani d . 1 . .
C C33 0.3049(3) 1.0510(3) 0.25202(19) 0.0340(6) Uani d . 1 . .
C C34 0.2090(3) 1.0895(2) 0.34349(19) 0.0322(6) Uani d . 1 . .
C C41 0.9529(3) 0.8286(2) 0.35799(18) 0.0328(6) Uani d . 1 . .
C C42 0.8025(3) 0.8920(2) 0.31596(18) 0.0313(6) Uani d . 1 . .
C C43 0.8868(3) 0.8533(3) 0.2170(2) 0.0381(6) Uani d . 1 . .
C C44 1.0468(3) 0.7868(3) 0.2646(2) 0.0377(6) Uani d . 1 . .
N N1 0.4485(3) 0.8144(2) 0.54460(19) 0.0476(6) Uani d . 1 . .
H H1A 0.5331 0.8568 0.5218 0.057 Uiso calc R 1 . .
H H1B 0.3541 0.8696 0.5706 0.057 Uiso calc R 1 . .
N N2 0.6865(5) 0.1096(4) 0.0066(4) 0.0567(16) Uani d PD 0.796(14) A 1
H H2A 0.6656 0.0583 0.0661 0.068 Uiso calc PR 0.796(14) A 1
H H2B 0.7504 0.0590 -0.0383 0.068 Uiso calc PR 0.796(14) A 1
N N22 0.7023(16) 0.159(2) -0.0462(17) 0.082(7) Uani d PDU 0.204(14) A 2
H H22C 0.7490 0.0748 -0.0480 0.099 Uiso calc PR 0.204(14) A 2
H H22D 0.7304 0.2017 -0.1086 0.099 Uiso calc PR 0.204(14) A 2
O O31 -0.1074(2) 1.1535(2) 0.33295(17) 0.0509(6) Uani d . 1 . .
O O32 0.1216(3) 1.0535(2) 0.12745(15) 0.0471(5) Uani d . 1 . .
O O33 0.4673(2) 1.0111(2) 0.21660(13) 0.0478(6) Uani d . 1 . .
H H33 0.5244 0.9943 0.2626 0.072 Uiso calc R 1 . .
O O34 0.2468(2) 1.0950(2) 0.42759(14) 0.0438(5) Uani d . 1 . .
O O41 1.0005(2) 0.8119(2) 0.44593(14) 0.0472(6) Uani d . 1 . .
H H41 0.9183 0.8426 0.4863 0.071 Uiso calc R 1 . .
O O42 0.6533(2) 0.95743(19) 0.34911(13) 0.0389(5) Uani d . 1 . .
O O43 0.8447(3) 0.8715(3) 0.13369(15) 0.0576(6) Uani d . 1 . .
O O44 1.1933(3) 0.7263(2) 0.23680(17) 0.0569(6) Uani d . 1 . .

loop_
_atom_site_aniso_label
_atom_site_aniso_U_11
_atom_site_aniso_U_22
_atom_site_aniso_U_33
_atom_site_aniso_U_12
_atom_site_aniso_U_13
_atom_site_aniso_U_23
C11 0.0468(18) 0.0601(19) 0.0448(17) -0.0066(15) -0.0022(13) -0.0104(14)
C12 0.0426(17) 0.0480(17) 0.0509(17) -0.0027(13) -0.0111(13) -0.0082(13)
C13 0.0300(13) 0.0327(13) 0.0488(16) -0.0082(11) -0.0063(11) -0.0072(11)
C14 0.0351(16) 0.0397(15) 0.071(2) -0.0025(12) -0.0089(14) -0.0149(14)
C15 0.0517(19) 0.0536(19) 0.072(2) -0.0102(15) 0.0040(17) -0.0303(17)
C16 0.076(3) 0.073(2) 0.057(2) -0.025(2) -0.0041(18) -0.0291(18)
C17 0.058(2) 0.065(2) 0.0494(18) -0.0150(17) -0.0180(15) -0.0064(16)
C18 0.0308(14) 0.0386(14) 0.0450(15) -0.0086(11) -0.0062(11) -0.0038(12)
C19 0.0314(15) 0.0486(17) 0.0583(19) 0.0004(13) -0.0103(13) -0.0014(14)
C21 0.0388(19) 0.121(4) 0.059(2) 0.006(2) -0.0110(16) -0.022(2)
C22 0.0431(19) 0.103(3) 0.053(2) -0.0139(18) -0.0088(15) -0.0277(19)
C23 0.0470(17) 0.0510(17) 0.0346(14) -0.0104(13) -0.0054(12) -0.0117(12)
C24 0.072(2) 0.0558(19) 0.0489(18) -0.0170(17) -0.0027(16) -0.0224(15)
C25 0.061(2) 0.059(2) 0.064(2) 0.0084(17) 0.0049(18) -0.0197(17)
C26 0.047(2) 0.077(3) 0.069(2) 0.0066(18) -0.0076(18) -0.012(2)
C27 0.0472(18) 0.066(2) 0.0489(18) -0.0156(16) -0.0131(14) -0.0066(15)
C28 0.0435(16) 0.0431(15) 0.0325(13) -0.0065(12) -0.0037(11) -0.0101(11)
C29 0.055(2) 0.059(2) 0.0529(18) 0.0006(16) -0.0100(15) -0.0272(16)
C31 0.0298(13) 0.0357(13) 0.0375(13) -0.0048(10) -0.0051(10) -0.0114(11)
C32 0.0324(13) 0.0386(14) 0.0314(13) -0.0024(11) -0.0092(10) -0.0106(10)
C33 0.0289(13) 0.0416(14) 0.0286(12) 0.0001(10) -0.0068(10) -0.0084(10)
C34 0.0283(13) 0.0349(13) 0.0331(13) -0.0031(10) -0.0051(10) -0.0105(10)
C41 0.0258(12) 0.0395(14) 0.0314(13) -0.0026(10) -0.0045(10) -0.0093(10)
C42 0.0243(12) 0.0372(13) 0.0323(13) -0.0041(10) -0.0037(10) -0.0104(10)
C43 0.0330(14) 0.0494(16) 0.0335(14) -0.0077(12) -0.0061(11) -0.0122(11)
C44 0.0328(14) 0.0456(15) 0.0342(13) -0.0041(11) -0.0040(11) -0.0133(11)
N1 0.0331(13) 0.0422(13) 0.0601(16) -0.0029(10) 0.0069(11) -0.0141(12)
N2 0.067(3) 0.056(2) 0.036(2) 0.0162(18) -0.0130(17) -0.0197(19)
N22 0.092(10) 0.077(9) 0.057(10) -0.005(7) 0.001(7) 0.003(7)
O31 0.0249(10) 0.0641(14) 0.0639(14) -0.0019(9) -0.0023(9) -0.0271(11)
O32 0.0438(12) 0.0605(13) 0.0403(11) 0.0000(10) -0.0177(9) -0.0202(9)
O33 0.0278(10) 0.0801(15) 0.0286(10) 0.0042(9) -0.0047(8) -0.0158(10)
O34 0.0343(11) 0.0662(13) 0.0325(10) -0.0051(9) -0.0060(8) -0.0199(9)
O41 0.0311(10) 0.0732(14) 0.0309(10) 0.0081(9) -0.0092(8) -0.0169(9)
O42 0.0251(9) 0.0548(12) 0.0361(10) -0.0007(8) -0.0064(7) -0.0159(8)
O43 0.0468(13) 0.0953(18) 0.0313(11) -0.0076(12) -0.0088(9) -0.0212(11)
O44 0.0351(12) 0.0780(16) 0.0488(12) 0.0093(11) -0.0010(9) -0.0263(11)

loop_
_atom_type_symbol
_atom_type_description
_atom_type_scat_dispersion_real
_atom_type_scat_dispersion_imag
_atom_type_scat_source
C C 0.0033 0.0016 'International Tables Vol C Tables 4.2.6.8 and 6.1.1.4'
H H 0.0000 0.0000 'International Tables Vol C Tables 4.2.6.8 and 6.1.1.4'
N N 0.0061 0.0033 'International Tables Vol C Tables 4.2.6.8 and 6.1.1.4'
O O 0.0106 0.0060 'International Tables Vol C Tables 4.2.6.8 and 6.1.1.4'

loop_
_geom_angle_atom_site_label_1
_geom_angle_atom_site_label_2
_geom_angle_atom_site_label_3
_geom_angle
N1 C11 C12 110.7(2)
N1 C11 H11A 109.5
C12 C11 H11A 109.5
N1 C11 H11B 109.5
C12 C11 H11B 109.5
H11A C11 H11B 108.1
C13 C12 C11 114.7(2)
C13 C12 H12A 108.6
C11 C12 H12A 108.6
C13 C12 H12B 108.6
C11 C12 H12B 108.6
H12A C12 H12B 107.6
C14 C13 C18 118.4(3)
C14 C13 C12 120.1(3)
C18 C13 C12 121.4(2)
C15 C14 C13 121.2(3)
C15 C14 H14A 119.4
C13 C14 H14A 119.4
C16 C15 C14 119.6(3)
C16 C15 H15A 120.2
C14 C15 H15A 120.2
C17 C16 C15 120.2(3)
C17 C16 H16A 119.9
C15 C16 H16A 119.9
C16 C17 C18 120.7(3)
C16 C17 H17A 119.7
C18 C17 H17A 119.7
C17 C18 C13 119.9(3)
C17 C18 C19 119.9(3)
C13 C18 C19 120.1(3)
N1 C19 C18 111.1(2)
N1 C19 H19A 109.4
C18 C19 H19A 109.4
N1 C19 H19B 109.4
C18 C19 H19B 109.4
H19A C19 H19B 108.0
N22 C21 C22 122.9(7)
N2 C21 C22 113.7(3)
N22 C21 H21A 75.7
N2 C21 H21A 108.8
C22 C21 H21A 108.8
N22 C21 H21B 124.3
N2 C21 H21B 108.8
C22 C21 H21B 108.8
H21A C21 H21B 107.7
N22 C21 H21C 115.4
N2 C21 H21C 91.2
C22 C21 H21C 105.3
H21A C21 H21C 128.1
N22 C21 H21D 99.5
N2 C21 H21D 130.4
C22 C21 H21D 106.0
H21B C21 H21D 83.9
H21C C21 H21D 106.1
C21 C22 C23 113.1(3)
C21 C22 H22A 109.0
C23 C22 H22A 109.0
C21 C22 H22B 109.0
C23 C22 H22B 109.0
H22A C22 H22B 107.8
C28 C23 C24 117.5(3)
C28 C23 C22 121.2(3)
C24 C23 C22 121.3(3)
C25 C24 C23 121.8(3)
C25 C24 H24A 119.1
C23 C24 H24A 119.1
C24 C25 C26 120.3(3)
C24 C25 H25A 119.8
C26 C25 H25A 119.8
C25 C26 C27 119.7(3)
C25 C26 H26A 120.1
C27 C26 H26A 120.1
C26 C27 C28 120.3(3)
C26 C27 H27A 119.9
C28 C27 H27A 119.9
C23 C28 C27 120.3(3)
C23 C28 C29 121.3(3)
C27 C28 C29 118.4(3)
N22 C29 C28 116.8(7)
N2 C29 C28 112.4(3)
N22 C29 H29A 129.1
N2 C29 H29A 109.1
C28 C29 H29A 109.1
N22 C29 H29B 77.2
N2 C29 H29B 109.1
C28 C29 H29B 109.1
H29A C29 H29B 107.8
N22 C29 H29C 101.8
N2 C29 H29C 130.5
C28 C29 H29C 106.9
H29A C29 H29C 84.1
N22 C29 H29D 117.1
N2 C29 H29D 89.9
C28 C29 H29D 106.7
H29B C29 H29D 128.1
H29C C29 H29D 106.6
O31 C31 C34 136.3(2)
O31 C31 C32 135.8(3)
C34 C31 C32 87.98(19)
O32 C32 C33 134.9(2)
O32 C32 C31 136.3(2)
C33 C32 C31 88.76(19)
O33 C33 C34 136.0(2)
O33 C33 C32 131.2(2)
C34 C33 C32 92.7(2)
O34 C34 C33 134.7(2)
O34 C34 C31 134.7(2)
C33 C34 C31 90.5(2)
O41 C41 C42 135.8(2)
O41 C41 C44 130.6(2)
C42 C41 C44 93.5(2)
O42 C42 C41 134.9(2)
O42 C42 C43 134.4(2)
C41 C42 C43 90.7(2)
O43 C43 C42 135.3(3)
O43 C43 C44 136.8(3)
C42 C43 C44 87.85(19)
O44 C44 C41 135.5(3)
O44 C44 C43 136.6(3)
C41 C44 C43 87.9(2)
C11 N1 C19 111.3(2)
C11 N1 H1A 109.4
C19 N1 H1A 109.4
C11 N1 H1B 109.4
C19 N1 H1B 109.4
H1A N1 H1B 108.0
C21 N2 C29 113.4(4)
C21 N2 H2A 108.9
C29 N2 H2A 108.9
C21 N2 H2B 108.9
C29 N2 H2B 108.9
H2A N2 H2B 107.7
C21 N22 C29 120.3(12)
C21 N22 H22C 107.2
C29 N22 H22C 107.2
C21 N22 H22D 107.2
C29 N22 H22D 107.2
H22C N22 H22D 106.9
C33 O33 H33 109.5
C41 O41 H41 109.5

loop_
_geom_bond_atom_site_label_1
_geom_bond_atom_site_label_2
_geom_bond_distance
C11 N1 1.475(4)
C11 C12 1.518(4)
C11 H11A 0.97
C11 H11B 0.97
C12 C13 1.491(4)
C12 H12A 0.97
C12 H12B 0.97
C13 C14 1.394(4)
C13 C18 1.395(4)
C14 C15 1.376(5)
C14 H14A 0.93
C15 C16 1.375(5)
C15 H15A 0.93
C16 C17 1.373(5)
C16 H16A 0.93
C17 C18 1.382(4)
C17 H17A 0.93
C18 C19 1.506(4)
C19 N1 1.475(4)
C19 H19A 0.97
C19 H19B 0.97
C21 N22 1.392(13)
C21 N2 1.441(6)
C21 C22 1.503(5)
C21 H21A 0.97
C21 H21B 0.97
C21 H21C 0.96
C21 H21D 0.96
C22 C23 1.507(4)
C22 H22A 0.97
C22 H22B 0.97
C23 C28 1.382(4)
C23 C24 1.400(4)
C24 C25 1.358(5)
C24 H24A 0.93
C25 C26 1.361(6)
C25 H25A 0.93
C26 C27 1.379(5)
C26 H26A 0.93
C27 C28 1.391(4)
C27 H27A 0.93
C28 C29 1.494(4)
C29 N22 1.400(12)
C29 N2 1.457(5)
C29 H29A 0.97
C29 H29B 0.97
C29 H29C 0.96
C29 H29D 0.96
C31 O31 1.216(3)
C31 C34 1.484(3)
C31 C32 1.497(3)
C32 O32 1.235(3)
C32 C33 1.447(3)
C33 O33 1.299(3)
C33 C34 1.414(3)
C34 O34 1.268(3)
C41 O41 1.301(3)
C41 C42 1.405(3)
C41 C44 1.444(3)
C42 O42 1.279(3)
C42 C43 1.479(3)
C43 O43 1.220(3)
C43 C44 1.513(4)
C44 O44 1.224(3)
N1 H1A 0.90
N1 H1B 0.90
N2 H2A 0.90
N2 H2B 0.90
N22 H22C 0.90
N22 H22D 0.90
O33 H33 0.82
O41 H41 0.82

loop_
_geom_hbond_atom_site_label_D
_geom_hbond_atom_site_label_H
_geom_hbond_atom_site_label_A
_geom_hbond_site_symmetry_A
_geom_hbond_distance_DH
_geom_hbond_distance_HA
_geom_hbond_distance_DA
_geom_hbond_angle_DHA
O33 H33 O42 . 0.82 1.66 2.476(2) 176
O41 H41 O34 2_676 0.82 1.69 2.509(3) 178
N1 H1A O42 . 0.90 2.51 3.195(3) 133
N2 H2A O43 1_545 0.90 2.30 2.943(5) 128
N2 H2A O33 1_545 0.90 2.40 3.201(6) 148
N2 H2B O32 2_665 0.90 1.87 2.773(4) 177
N22 H22C O32 2_665 0.90 1.91 2.708(2) 147
N22 H22D O44 2_765 0.90 1.82 2.72(3) 174
N1 H1B O31 2_576 0.90 2.21 2.910(3) 134
N1 H1B O42 2_676 0.90 2.36 2.992(3) 127
N1 H1A O34 2_676 0.90 2.27 3.027(3) 142

loop_
_geom_torsion_atom_site_label_1
_geom_torsion_atom_site_label_2
_geom_torsion_atom_site_label_3
_geom_torsion_atom_site_label_4
_geom_torsion
N1 C11 C12 C13 -38.3(4)
C11 C12 C13 C14 -172.6(3)
C11 C12 C13 C18 10.6(4)
C18 C13 C14 C15 1.0(4)
C12 C13 C14 C15 -176.0(3)
C13 C14 C15 C16 0.1(5)
C14 C15 C16 C17 -1.5(6)
C15 C16 C17 C18 1.8(6)
C16 C17 C18 C13 -0.6(5)
C16 C17 C18 C19 -179.5(3)
C14 C13 C18 C17 -0.7(4)
C12 C13 C18 C17 176.2(3)
C14 C13 C18 C19 178.1(3)
C12 C13 C18 C19 -5.0(4)
C17 C18 C19 N1 -154.1(3)
C13 C18 C19 N1 27.1(4)
N22 C21 C22 C23 -1.0(15)
N2 C21 C22 C23 -37.7(5)
C21 C22 C23 C28 11.2(5)
C21 C22 C23 C24 -171.2(3)
C28 C23 C24 C25 1.5(5)
C22 C23 C24 C25 -176.2(4)
C23 C24 C25 C26 -0.4(6)
C24 C25 C26 C27 -1.3(6)
C25 C26 C27 C28 1.8(6)
C24 C23 C28 C27 -1.0(5)
C22 C23 C28 C27 176.7(3)
C24 C23 C28 C29 178.4(3)
C22 C23 C28 C29 -3.9(5)
C26 C27 C28 C23 -0.6(5)
C26 C27 C28 C29 179.9(3)
C23 C28 C29 N22 -14.2(13)
C27 C28 C29 N22 165.2(13)
C23 C28 C29 N2 22.0(5)
C27 C28 C29 N2 -158.6(4)
O31 C31 C32 O32 -3.8(6)
C34 C31 C32 O32 176.3(3)
O31 C31 C32 C33 178.9(3)
C34 C31 C32 C33 -0.9(2)
O32 C32 C33 O33 3.1(6)
C31 C32 C33 O33 -179.6(3)
O32 C32 C33 C34 -176.4(3)
C31 C32 C33 C34 1.0(2)
O33 C33 C34 O34 -3.1(6)
C32 C33 C34 O34 176.3(3)
O33 C33 C34 C31 179.7(3)
C32 C33 C34 C31 -1.0(2)
O31 C31 C34 O34 3.8(6)
C32 C31 C34 O34 -176.3(3)
O31 C31 C34 C33 -178.9(3)
C32 C31 C34 C33 0.9(2)
O41 C41 C42 O42 -0.5(6)
C44 C41 C42 O42 -179.3(3)
O41 C41 C42 C43 179.1(3)
C44 C41 C42 C43 0.3(2)
O42 C42 C43 O43 1.1(6)
C41 C42 C43 O43 -178.5(4)
O42 C42 C43 C44 179.3(3)
C41 C42 C43 C44 -0.3(2)
O41 C41 C44 O44 -0.6(6)
C42 C41 C44 O44 178.3(4)
O41 C41 C44 C43 -179.2(3)
C42 C41 C44 C43 -0.3(2)
O43 C43 C44 O44 -0.1(7)
C42 C43 C44 O44 -178.2(4)
O43 C43 C44 C41 178.4(4)
C42 C43 C44 C41 0.3(2)
C12 C11 N1 C19 62.4(3)
C18 C19 N1 C11 -55.9(3)
N22 C21 N2 C29 -55.8(12)
C22 C21 N2 C29 58.4(5)
N22 C29 N2 C21 56.1(12)
C28 C29 N2 C21 -48.9(5)
N2 C21 N22 C29 66.4(17)
N2 C29 N22 C21 -66.0(18)
